data_1515171
loop_
_publ_author_name
'Boyer, Nicolas'
'Movassaghi, Mohammad'

_publ_section_title
;
 Concise Total Synthesis of (+)-Gliocladins B and C.
;
_journal_issue 6
_journal_name_full 'Chemical science (Royal Society of Chemistry : 2010)'
_journal_page_first 1798
_journal_page_last 1803
_journal_paper_doi 10.1039/C2SC20270K
_journal_volume 3
_journal_year 2012
_chemical_absolute_configuration rmad
_chemical_formula_sum 'C24 H24 N4 O2 S2'
_chemical_formula_weight 464.59
_chemical_name_systematic
;
?
;
_space_group_IT_number 19
_symmetry_cell_setting orthorhombic
_symmetry_space_group_name_Hall 'P 2ac 2ab'
_symmetry_space_group_name_H-M 'P 21 21 21'
_atom_sites_solution_hydrogens geom
_atom_sites_solution_primary direct
_atom_sites_solution_secondary difmap
_audit_creation_method SHELXL-97
_cell_angle_alpha 90.00
_cell_angle_beta 90.00
_cell_angle_gamma 90.00
_cell_formula_units_Z 4
_cell_length_a 8.5206(13)
_cell_length_b 13.968(2)
_cell_length_c 18.439(3)
_cell_measurement_reflns_used 9049
_cell_measurement_temperature 100(2)
_cell_measurement_theta_max 30.48
_cell_measurement_theta_min 2.63
_cell_volume 2194.5(6)
_computing_cell_refinement 'Bruker SAINT'
_computing_data_collection 'Bruker APEX2'
_computing_data_reduction 'Bruker SAINT'
_computing_molecular_graphics 'Bruker SHELXTL'
_computing_publication_material 'Bruker SHELXTL'
_computing_structure_refinement 'SHELXL-97 (Sheldrick, 2008)'
_computing_structure_solution 'SHELXS-97 (Sheldrick, 2008)'
_diffrn_ambient_temperature 100(2)
_diffrn_measured_fraction_theta_full 1.000
_diffrn_measured_fraction_theta_max 1.000
_diffrn_measurement_device_type 'Bruker APEX-II CCD'
_diffrn_measurement_method '\f and \w scans'
_diffrn_radiation_monochromator graphite
_diffrn_radiation_source 'fine-focus sealed tube'
_diffrn_radiation_type MoK\a
_diffrn_radiation_wavelength 0.71073
_diffrn_reflns_av_R_equivalents 0.0349
_diffrn_reflns_av_sigmaI/netI 0.0293
_diffrn_reflns_limit_h_max 11
_diffrn_reflns_limit_h_min -11
_diffrn_reflns_limit_k_max 19
_diffrn_reflns_limit_k_min -19
_diffrn_reflns_limit_l_max 25
_diffrn_reflns_limit_l_min -25
_diffrn_reflns_number 28691
_diffrn_reflns_theta_full 29.80
_diffrn_reflns_theta_max 29.80
_diffrn_reflns_theta_min 1.83
_exptl_absorpt_coefficient_mu 0.273
_exptl_absorpt_correction_T_max 0.9602
_exptl_absorpt_correction_T_min 0.9349
_exptl_absorpt_correction_type multi-scan
_exptl_absorpt_process_details 'SADABS (Sheldrick, 2008)'
_exptl_crystal_colour colourless
_exptl_crystal_density_diffrn 1.406
_exptl_crystal_density_method 'not measured'
_exptl_crystal_description block
_exptl_crystal_F_000 976
_exptl_crystal_size_max 0.25
_exptl_crystal_size_mid 0.15
_exptl_crystal_size_min 0.15
_refine_diff_density_max 0.317
_refine_diff_density_min -0.208
_refine_diff_density_rms 0.049
_refine_ls_abs_structure_details 'Flack H D (1983), Acta Cryst. A39, 876-881'
_refine_ls_abs_structure_Flack 0.00(5)
_refine_ls_extinction_method none
_refine_ls_goodness_of_fit_ref 1.059
_refine_ls_hydrogen_treatment mixed
_refine_ls_matrix_type full
_refine_ls_number_parameters 298
_refine_ls_number_reflns 6251
_refine_ls_number_restraints 2
_refine_ls_restrained_S_all 1.059
_refine_ls_R_factor_all 0.0356
_refine_ls_R_factor_gt 0.0320
_refine_ls_shift/su_max 0.001
_refine_ls_shift/su_mean 0.000
_refine_ls_structure_factor_coef Fsqd
_refine_ls_weighting_details 'calc w=1/[\s^2^(Fo^2^)+(0.0393P)^2^+0.5995P] where P=(Fo^2^+2Fc^2^)/3'
_refine_ls_weighting_scheme calc
_refine_ls_wR_factor_gt 0.0770
_refine_ls_wR_factor_ref 0.0791
_reflns_number_gt 5833
_reflns_number_total 6251
_reflns_threshold_expression >2sigma(I)
_cod_data_source_file c2sc20270k.txt
_cod_data_source_block x8_11110
_cod_depositor_comments
;
The following automatic conversions were performed:

'_symmetry_cell_setting' value 'Orthorhombic' changed to
'orthorhombic' according to
/usr/data/users/saulius/automatic-downloads/retrospective/RSC/lib/dictionaries/cif_core.dic
dictionary named 'cif_core.dic' version 2.4.2 from 2011-04-26.

Automatic conversion script
Id: cif_fix_values 2281 2013-09-26 08:29:07Z andrius 
;
_cod_original_sg_symbol_H-M P2(1)2(1)2(1)
_cod_database_code 1515171

loop_
_symmetry_equiv_pos_as_xyz
'x, y, z'
'-x+1/2, -y, z+1/2'
'-x, y+1/2, -z+1/2'
'x+1/2, -y+1/2, -z'

loop_
_atom_site_label
_atom_site_type_symbol
_atom_site_fract_x
_atom_site_fract_y
_atom_site_fract_z
_atom_site_U_iso_or_equiv
_atom_site_adp_type
_atom_site_occupancy
_atom_site_symmetry_multiplicity
_atom_site_calc_flag
_atom_site_refinement_flags
S1 S 0.88471(4) 0.28061(2) 0.134122(19) 0.01463(8) Uani 1 1 d .
S2 S 1.11876(5) 0.42327(3) 0.02642(2) 0.01935(8) Uani 1 1 d .
O1 O 1.22916(14) 0.16801(8) 0.17283(6) 0.0186(2) Uani 1 1 d .
O2 O 1.17571(13) 0.54303(7) 0.18553(6) 0.0182(2) Uani 1 1 d .
N1 N 0.84976(15) 0.48636(9) 0.26258(7) 0.0151(2) Uani 1 1 d D
H1N H 0.849(2) 0.5478(11) 0.2734(10) 0.018 Uiso 1 1 d D
C2 C 0.98887(16) 0.43063(10) 0.27868(8) 0.0121(3) Uani 1 1 d .
H2 H 1.0620 0.4667 0.3111 0.015 Uiso 1 1 calc R
C3 C 0.93326(17) 0.33462(10) 0.31510(8) 0.0118(3) Uani 1 1 d .
C4 C 0.75639(17) 0.34009(11) 0.30189(8) 0.0130(3) Uani 1 1 d .
C5 C 0.64166(18) 0.27307(11) 0.31660(8) 0.0172(3) Uani 1 1 d .
H5 H 0.6688 0.2098 0.3307 0.021 Uiso 1 1 calc R
C6 C 0.48393(19) 0.30070(13) 0.31018(9) 0.0223(3) Uani 1 1 d .
H6 H 0.4029 0.2557 0.3196 0.027 Uiso 1 1 calc R
C7 C 0.44588(19) 0.39416(13) 0.29005(9) 0.0220(3) Uani 1 1 d .
H7 H 0.3386 0.4126 0.2881 0.026 Uiso 1 1 calc R
C8 C 0.56031(18) 0.46079(12) 0.27280(8) 0.0185(3) Uani 1 1 d .
H8 H 0.5333 0.5238 0.2580 0.022 Uiso 1 1 calc R
C9 C 0.71674(17) 0.43206(11) 0.27800(8) 0.0143(3) Uani 1 1 d .
N10 N 1.06948(15) 0.39785(9) 0.21225(6) 0.0129(2) Uani 1 1 d .
C11 C 1.05104(17) 0.29605(10) 0.19800(8) 0.0122(3) Uani 1 1 d .
C12 C 1.02018(16) 0.25471(10) 0.27373(8) 0.0122(3) Uani 1 1 d .
H12A H 1.1201 0.2384 0.2982 0.015 Uiso 1 1 calc R
H12B H 0.9546 0.1963 0.2706 0.015 Uiso 1 1 calc R
C13 C 1.19658(17) 0.25300(11) 0.16276(8) 0.0139(3) Uani 1 1 d .
N14 N 1.28378(15) 0.31183(9) 0.12094(7) 0.0155(2) Uani 1 1 d .
C15 C 1.24268(17) 0.41149(11) 0.10820(8) 0.0152(3) Uani 1 1 d .
H15 H 1.3421 0.4477 0.0994 0.018 Uiso 1 1 calc R
C16 C 1.15967(17) 0.45771(10) 0.17195(8) 0.0141(3) Uani 1 1 d .
C17 C 1.42151(19) 0.27436(12) 0.08244(10) 0.0227(3) Uani 1 1 d .
H17A H 1.4296 0.2052 0.0906 0.034 Uiso 1 1 calc R
H17B H 1.5164 0.3060 0.1006 0.034 Uiso 1 1 calc R
H17C H 1.4105 0.2869 0.0304 0.034 Uiso 1 1 calc R
C18 C 1.1765(2) 0.54001(13) -0.00547(11) 0.0320(4) Uani 1 1 d .
H18A H 1.1641 0.5868 0.0337 0.048 Uiso 1 1 calc R
H18B H 1.1103 0.5585 -0.0466 0.048 Uiso 1 1 calc R
H18C H 1.2866 0.5383 -0.0209 0.048 Uiso 1 1 calc R
C19 C 0.8485(2) 0.15363(11) 0.13902(10) 0.0230(3) Uani 1 1 d .
H19A H 0.9455 0.1188 0.1281 0.034 Uiso 1 1 calc R
H19B H 0.7676 0.1361 0.1037 0.034 Uiso 1 1 calc R
H19C H 0.8126 0.1369 0.1879 0.034 Uiso 1 1 calc R
N1' N 1.03657(18) 0.27646(10) 0.50650(7) 0.0212(3) Uani 1 1 d D
H1'N H 1.072(2) 0.2393(13) 0.5390(10) 0.025 Uiso 1 1 d D
C2' C 1.04145(19) 0.25862(11) 0.43297(8) 0.0178(3) Uani 1 1 d .
H2' H 1.0915 0.2052 0.4111 0.021 Uiso 1 1 calc R
C3' C 0.96320(17) 0.32960(10) 0.39598(8) 0.0132(3) Uani 1 1 d .
C4' C 0.90595(17) 0.39575(11) 0.45033(8) 0.0142(3) Uani 1 1 d .
C5' C 0.82246(18) 0.48301(11) 0.44754(9) 0.0168(3) Uani 1 1 d .
H5' H 0.7888 0.5086 0.4024 0.020 Uiso 1 1 calc R
C6' C 0.79055(19) 0.53060(12) 0.51154(9) 0.0208(3) Uani 1 1 d .
H6' H 0.7357 0.5898 0.5099 0.025 Uiso 1 1 calc R
C7' C 0.8377(2) 0.49320(12) 0.57927(9) 0.0211(3) Uani 1 1 d .
H7' H 0.8117 0.5267 0.6225 0.025 Uiso 1 1 calc R
C8' C 0.92090(19) 0.40868(12) 0.58364(8) 0.0198(3) Uani 1 1 d .
H8' H 0.9545 0.3840 0.6291 0.024 Uiso 1 1 calc R
C9' C 0.95435(18) 0.36027(11) 0.51873(8) 0.0163(3) Uani 1 1 d .

loop_
_atom_site_aniso_label
_atom_site_aniso_U_11
_atom_site_aniso_U_22
_atom_site_aniso_U_33
_atom_site_aniso_U_23
_atom_site_aniso_U_13
_atom_site_aniso_U_12
S1 0.01563(15) 0.01497(15) 0.01330(15) 0.00007(13) -0.00208(13) -0.00056(13)
S2 0.02188(17) 0.02182(18) 0.01435(16) 0.00195(14) 0.00040(15) -0.00257(15)
O1 0.0199(5) 0.0134(5) 0.0225(6) 0.0002(4) 0.0043(5) 0.0022(4)
O2 0.0223(5) 0.0123(5) 0.0200(5) -0.0001(4) 0.0036(4) -0.0017(4)
N1 0.0143(6) 0.0137(5) 0.0174(6) 0.0008(5) 0.0029(5) 0.0023(4)
C2 0.0131(6) 0.0120(6) 0.0113(6) -0.0010(5) 0.0015(5) 0.0002(5)
C3 0.0124(6) 0.0131(6) 0.0100(6) -0.0004(5) 0.0002(5) 0.0014(5)
C4 0.0135(6) 0.0159(7) 0.0098(6) -0.0005(5) 0.0001(5) 0.0011(5)
C5 0.0162(7) 0.0193(7) 0.0162(6) 0.0016(6) -0.0002(5) -0.0006(6)
C6 0.0137(7) 0.0304(9) 0.0226(8) 0.0040(7) -0.0005(6) -0.0037(6)
C7 0.0144(7) 0.0334(9) 0.0183(7) 0.0034(7) -0.0027(6) 0.0035(6)
C8 0.0189(7) 0.0219(7) 0.0146(7) 0.0030(6) -0.0006(6) 0.0064(6)
C9 0.0154(6) 0.0175(7) 0.0099(6) 0.0005(5) 0.0002(5) 0.0012(5)
N10 0.0154(5) 0.0114(5) 0.0119(5) -0.0018(4) 0.0025(5) 0.0000(4)
C11 0.0128(6) 0.0124(6) 0.0113(6) -0.0018(5) 0.0004(5) -0.0002(5)
C12 0.0135(6) 0.0128(6) 0.0104(6) 0.0000(5) -0.0002(5) 0.0011(5)
C13 0.0139(6) 0.0146(6) 0.0130(6) -0.0028(5) -0.0006(5) -0.0002(5)
N14 0.0157(6) 0.0137(6) 0.0170(6) -0.0013(5) 0.0050(5) 0.0020(5)
C15 0.0167(6) 0.0138(7) 0.0151(6) 0.0000(5) 0.0026(5) -0.0019(5)
C16 0.0141(6) 0.0147(6) 0.0136(6) 0.0007(5) -0.0008(5) 0.0004(5)
C17 0.0192(7) 0.0206(8) 0.0282(8) -0.0007(7) 0.0114(6) 0.0027(6)
C18 0.0414(10) 0.0241(8) 0.0304(9) 0.0108(7) -0.0041(8) -0.0056(8)
C19 0.0286(8) 0.0158(7) 0.0246(8) -0.0006(6) -0.0085(7) -0.0064(6)
N1' 0.0312(7) 0.0191(6) 0.0133(6) 0.0016(5) -0.0038(5) 0.0073(6)
C2' 0.0243(7) 0.0156(7) 0.0133(7) -0.0022(5) -0.0024(6) 0.0045(6)
C3' 0.0132(6) 0.0143(7) 0.0122(6) 0.0000(5) -0.0010(5) -0.0007(5)
C4' 0.0143(6) 0.0165(6) 0.0117(6) -0.0001(5) -0.0001(5) -0.0006(5)
C5' 0.0175(7) 0.0186(7) 0.0143(7) 0.0000(6) -0.0014(6) 0.0026(6)
C6' 0.0212(7) 0.0208(8) 0.0203(8) -0.0044(6) -0.0018(6) 0.0062(6)
C7' 0.0246(8) 0.0240(8) 0.0147(7) -0.0063(6) 0.0012(6) 0.0018(6)
C8' 0.0257(8) 0.0226(8) 0.0111(6) -0.0003(6) -0.0029(6) 0.0004(6)
C9' 0.0181(7) 0.0171(7) 0.0138(7) -0.0002(6) -0.0006(6) 0.0012(5)

loop_
_atom_type_symbol
_atom_type_description
_atom_type_scat_dispersion_real
_atom_type_scat_dispersion_imag
_atom_type_scat_source
C C 0.0033 0.0016 'International Tables Vol C Tables 4.2.6.8 and 6.1.1.4'
H H 0.0000 0.0000 'International Tables Vol C Tables 4.2.6.8 and 6.1.1.4'
N N 0.0061 0.0033 'International Tables Vol C Tables 4.2.6.8 and 6.1.1.4'
O O 0.0106 0.0060 'International Tables Vol C Tables 4.2.6.8 and 6.1.1.4'
S S 0.1246 0.1234 'International Tables Vol C Tables 4.2.6.8 and 6.1.1.4'

loop_
_geom_angle_atom_site_label_1
_geom_angle_atom_site_label_2
_geom_angle_atom_site_label_3
_geom_angle
C19 S1 C11 102.32(7)
C18 S2 C15 101.00(8)
C9 N1 C2 109.34(12)
N1 C2 N10 112.14(12)
N1 C2 C3 107.41(11)
N10 C2 C3 103.29(11)
C3' C3 C4 108.98(12)
C3' C3 C12 111.89(12)
C4 C3 C12 115.53(12)
C3' C3 C2 114.15(12)
C4 C3 C2 100.74(11)
C12 C3 C2 105.15(11)
C5 C4 C9 120.89(13)
C5 C4 C3 129.28(13)
C9 C4 C3 109.51(12)
C4 C5 C6 118.37(14)
C7 C6 C5 120.15(15)
C8 C7 C6 121.75(15)
C7 C8 C9 117.61(15)
N1 C9 C8 127.34(14)
N1 C9 C4 111.57(13)
C8 C9 C4 121.08(14)
C16 N10 C11 124.37(12)
C16 N10 C2 121.77(12)
C11 N10 C2 113.74(11)
N10 C11 C13 112.02(12)
N10 C11 C12 102.83(11)
C13 C11 C12 112.28(12)
N10 C11 S1 108.11(10)
C13 C11 S1 107.77(10)
C12 C11 S1 113.78(10)
C11 C12 C3 105.09(11)
O1 C13 N14 123.23(14)
O1 C13 C11 119.94(13)
N14 C13 C11 116.83(13)
C13 N14 C15 122.84(12)
C13 N14 C17 119.95(13)
C15 N14 C17 117.10(13)
N14 C15 C16 113.24(12)
N14 C15 S2 110.77(10)
C16 C15 S2 109.16(10)
O2 C16 N10 123.40(14)
O2 C16 C15 121.36(13)
N10 C16 C15 115.24(12)
C2' N1' C9' 109.18(13)
C3' C2' N1' 110.04(13)
C2' C3' C4' 106.26(13)
C2' C3' C3 127.10(13)
C4' C3' C3 126.53(13)
C5' C4' C9' 118.75(13)
C5' C4' C3' 134.05(14)
C9' C4' C3' 107.16(13)
C6' C5' C4' 118.90(14)
C5' C6' C7' 121.44(15)
C8' C7' C6' 120.96(14)
C7' C8' C9' 117.82(14)
N1' C9' C8' 130.52(14)
N1' C9' C4' 107.36(13)
C8' C9' C4' 122.10(14)

loop_
_geom_bond_atom_site_label_1
_geom_bond_atom_site_label_2
_geom_bond_distance
S1 C19 1.8026(16)
S1 C11 1.8553(15)
S2 C18 1.8019(19)
S2 C15 1.8481(16)
O1 C13 1.2332(19)
O2 C16 1.2255(18)
N1 C9 1.3932(19)
N1 C2 1.4488(18)
C2 N10 1.4771(18)
C2 C3 1.573(2)
C3 C3' 1.515(2)
C3 C4 1.529(2)
C3 C12 1.5415(19)
C4 C5 1.380(2)
C4 C9 1.399(2)
C5 C6 1.403(2)
C6 C7 1.395(2)
C7 C8 1.385(2)
C8 C9 1.395(2)
N10 C16 1.3570(19)
N10 C11 1.4546(18)
C11 C13 1.524(2)
C11 C12 1.534(2)
C13 N14 1.3499(19)
N14 C15 1.4545(19)
N14 C17 1.4680(19)
C15 C16 1.516(2)
N1' C2' 1.379(2)
N1' C9' 1.383(2)
C2' C3' 1.376(2)
C3' C4' 1.448(2)
C4' C5' 1.412(2)
C4' C9' 1.417(2)
C5' C6' 1.381(2)
C6' C7' 1.412(2)
C7' C8' 1.380(2)
C8' C9' 1.404(2)
